data_7020421
loop_
_publ_author_name
'Shpakovsky, D. B.'
'Banti, C. N.'
'Beaulieu-Houle, G'
'Kourkoumelis, N.'
'Manoli, M.'
'Manos, M. J.'
'Tasiopoulos, A. J.'
'Hadjikakou, S. K.'
'Milaeva, E. R.'
'Charalabopoulos, K.'
'Bakas, T.'
'Butler, I. S.'
'Hadjiliadis, N.'

_publ_section_title
;
 Synthesis, structural characterization and in vitro inhibitory studies
 against human breast cancer of the bis-(2,6-di-tert-butylphenol)tin(iv)
 dichloride and its complexes.
;
_journal_issue 48
_journal_name_full 'Dalton transactions (Cambridge, England : 2003)'
_journal_page_first 14568
_journal_page_last 14582
_journal_paper_doi 10.1039/c2dt31527k
_journal_volume 41
_journal_year 2012
_chemical_formula_moiety 'C36 H48 N4 O2 S2 Sn'
_chemical_formula_sum 'C36 H48 N4 O2 S2 Sn'
_chemical_formula_weight 751.59
_chemical_name_systematic
;
?
;
_space_group_IT_number 20
_symmetry_cell_setting orthorhombic
_symmetry_space_group_name_Hall 'C 2c 2'
_symmetry_space_group_name_H-M 'C 2 2 21'
_atom_sites_solution_hydrogens geom
_atom_sites_solution_primary direct
_atom_sites_solution_secondary difmap
_audit_creation_method SHELXL-97
_cell_angle_alpha 90.00
_cell_angle_beta 90.00
_cell_angle_gamma 90.00
_cell_formula_units_Z 8
_cell_length_a 9.2953(4)
_cell_length_b 24.9586(8)
_cell_length_c 30.4963(12)
_cell_measurement_reflns_used 6727
_cell_measurement_temperature 100(1)
_cell_measurement_theta_max 67.1121
_cell_measurement_theta_min 3.5388
_cell_volume 7075.1(5)
_computing_structure_refinement 'SHELXL-97 (Sheldrick, 1997)'
_computing_structure_solution 'SHELXS-97 (Sheldrick, 1990)'
_diffrn_ambient_temperature 100(2)
_diffrn_detector_area_resol_mean 10.4223
_diffrn_measured_fraction_theta_full 0.999
_diffrn_measured_fraction_theta_max 0.999
_diffrn_measurement_device_type 'SuperNova, Dual, Cu at zero, Atlas'
_diffrn_measurement_method '\w scans'
_diffrn_radiation_monochromator mirror
_diffrn_radiation_source 'SuperNova (Cu) X-ray Source'
_diffrn_radiation_type CuK\a
_diffrn_radiation_wavelength 1.54184
_diffrn_reflns_av_R_equivalents 0.0376
_diffrn_reflns_av_sigmaI/netI 0.0404
_diffrn_reflns_limit_h_max 11
_diffrn_reflns_limit_h_min -7
_diffrn_reflns_limit_k_max 29
_diffrn_reflns_limit_k_min -29
_diffrn_reflns_limit_l_max 36
_diffrn_reflns_limit_l_min -36
_diffrn_reflns_number 12737
_diffrn_reflns_theta_full 66.99
_diffrn_reflns_theta_max 66.99
_diffrn_reflns_theta_min 3.54
_exptl_absorpt_coefficient_mu 7.136
_exptl_absorpt_correction_T_max 1.00000
_exptl_absorpt_correction_T_min 0.52633
_exptl_absorpt_correction_type multi-scan
_exptl_absorpt_process_details 'Empirical absorption correction (CrysAlis RED, Oxford Diffraction)'
_exptl_crystal_colour colourless
_exptl_crystal_density_diffrn 1.411
_exptl_crystal_density_method 'not measured'
_exptl_crystal_description rectangle
_exptl_crystal_F_000 3120
_exptl_crystal_size_max 0.1
_exptl_crystal_size_mid 0.03
_exptl_crystal_size_min 0.02
_refine_diff_density_max 1.028
_refine_diff_density_min -0.892
_refine_diff_density_rms 0.157
_refine_ls_abs_structure_details 'Flack H D (1983), Acta Cryst. A39, 876-881'
_refine_ls_abs_structure_Flack -0.025(7)
_refine_ls_extinction_method none
_refine_ls_goodness_of_fit_ref 1.136
_refine_ls_hydrogen_treatment mixed
_refine_ls_matrix_type full
_refine_ls_number_parameters 413
_refine_ls_number_reflns 6043
_refine_ls_number_restraints 20
_refine_ls_restrained_S_all 1.136
_refine_ls_R_factor_all 0.0397
_refine_ls_R_factor_gt 0.0329
_refine_ls_shift/su_max 0.001
_refine_ls_shift/su_mean 0.000
_refine_ls_structure_factor_coef Fsqd
_refine_ls_weighting_details 'calc w=1/[\s^2^(Fo^2^)+(0.0996P)^2^+12.1372P] where P=(Fo^2^+2Fc^2^)/3'
_refine_ls_weighting_scheme calc
_refine_ls_wR_factor_gt 0.1037
_refine_ls_wR_factor_ref 0.1365
_reflns_number_gt 5750
_reflns_number_total 6043
_reflns_threshold_expression >2sigma(I)
_cod_data_source_file c2dt31527k.txt
_cod_data_source_block shelxl2
_cod_depositor_comments
;
The following automatic conversions were performed:

'_symmetry_cell_setting' value 'Orthorhombic' changed to
'orthorhombic' according to
/home/saulius/struct/CIF-dictionaries/cif_core.dic dictionary named
'cif_core.dic' version 2.4.2 from 2011-04-26.

Automatic conversion script
Id: cif_fix_values 1891 2012-01-12 08:04:46Z andrius 
;
_cod_database_code 7020421

loop_
_symmetry_equiv_pos_as_xyz
'x, y, z'
'-x, -y, z+1/2'
'-x, y, -z+1/2'
'x, -y, -z'
'x+1/2, y+1/2, z'
'-x+1/2, -y+1/2, z+1/2'
'-x+1/2, y+1/2, -z+1/2'
'x+1/2, -y+1/2, -z'

loop_
_atom_site_label
_atom_site_type_symbol
_atom_site_fract_x
_atom_site_fract_y
_atom_site_fract_z
_atom_site_U_iso_or_equiv
_atom_site_adp_type
_atom_site_occupancy
_atom_site_symmetry_multiplicity
_atom_site_calc_flag
_atom_site_refinement_flags
C1 C -0.3027(6) 1.3011(2) 0.21136(17) 0.0160(11) Uani 1 1 d .
C2 C -0.5313(6) 1.2864(3) 0.1893(2) 0.0268(14) Uani 1 1 d .
H2 H -0.6215 1.2988 0.1809 0.032 Uiso 1 1 calc R
C3 C -0.5087(8) 1.2317(3) 0.19099(19) 0.0326(16) Uani 1 1 d .
H3 H -0.5805 1.2075 0.1835 0.039 Uiso 1 1 calc R
C4 C -0.3726(8) 1.2147(3) 0.2045(2) 0.0254(13) Uani 1 1 d .
H4 H -0.3535 1.1782 0.2059 0.030 Uiso 1 1 calc R
C5 C 0.6109(6) 1.1073(3) 0.05050(19) 0.0182(12) Uani 1 1 d .
C6 C 0.8401(6) 1.1364(2) 0.06070(19) 0.0206(12) Uani 1 1 d .
H6 H 0.9387 1.1328 0.0564 0.025 Uiso 1 1 calc R
C7 C 0.7910(7) 1.1793(3) 0.0846(2) 0.0247(14) Uani 1 1 d .
H7 H 0.8539 1.2037 0.0973 0.030 Uiso 1 1 calc R
C8 C 0.6428(7) 1.1845(2) 0.08870(19) 0.0204(13) Uani 1 1 d .
H8 H 0.6063 1.2137 0.1040 0.024 Uiso 1 1 calc R
C9 C 0.0811(6) 1.2387(2) 0.19293(17) 0.0120(10) Uani 1 1 d U
C10 C 0.1165(6) 1.1840(2) 0.19365(18) 0.0141(11) Uani 1 1 d .
H10 H 0.1058 1.1651 0.2197 0.017 Uiso 1 1 calc R
C11 C 0.1672(5) 1.1568(2) 0.15653(18) 0.0148(11) Uani 1 1 d .
C12 C 0.1906(6) 1.1881(2) 0.11802(18) 0.0151(11) Uani 1 1 d U
C13 C 0.0993(5) 1.2671(2) 0.15405(17) 0.0133(11) Uani 1 1 d .
H13 H 0.0728 1.3030 0.1533 0.016 Uiso 1 1 calc R
C14 C 0.1552(6) 1.2439(2) 0.11646(19) 0.0142(11) Uani 1 1 d .
C15 C 0.1782(6) 1.2767(2) 0.07389(17) 0.0150(10) Uani 1 1 d .
C16 C 0.0832(7) 1.2563(2) 0.0368(2) 0.0218(13) Uani 1 1 d .
H16A H 0.1042 1.2192 0.0313 0.033 Uiso 1 1 calc R
H16B H 0.1015 1.2767 0.0107 0.033 Uiso 1 1 calc R
H16C H -0.0161 1.2600 0.0449 0.033 Uiso 1 1 calc R
C17 C 0.1422(7) 1.3360(2) 0.08190(19) 0.0187(12) Uani 1 1 d .
H17A H 0.0436 1.3392 0.0909 0.028 Uiso 1 1 calc R
H17B H 0.1568 1.3559 0.0553 0.028 Uiso 1 1 calc R
H17C H 0.2036 1.3500 0.1045 0.028 Uiso 1 1 calc R
C18 C 0.3366(6) 1.2752(3) 0.0597(2) 0.0251(13) Uani 1 1 d .
H18A H 0.3649 1.2388 0.0543 0.038 Uiso 1 1 calc R
H18B H 0.3954 1.2901 0.0826 0.038 Uiso 1 1 calc R
H18C H 0.3485 1.2959 0.0334 0.038 Uiso 1 1 calc R
C19 C 0.1958(6) 1.0957(2) 0.15813(18) 0.0165(11) Uani 1 1 d .
C20 C 0.1484(6) 1.0722(2) 0.20219(19) 0.0190(12) Uani 1 1 d .
H20A H 0.2000 1.0895 0.2255 0.028 Uiso 1 1 calc R
H20B H 0.1686 1.0344 0.2027 0.028 Uiso 1 1 calc R
H20C H 0.0470 1.0778 0.2060 0.028 Uiso 1 1 calc R
C21 C 0.1123(6) 1.0677(2) 0.12187(19) 0.0210(12) Uani 1 1 d .
H21A H 0.1406 1.0821 0.0940 0.031 Uiso 1 1 calc R
H21B H 0.0111 1.0734 0.1261 0.031 Uiso 1 1 calc R
H21C H 0.1324 1.0300 0.1226 0.031 Uiso 1 1 calc R
C22 C 0.3564(6) 1.0837(2) 0.1530(2) 0.0196(12) Uani 1 1 d .
H22A H 0.4090 1.1014 0.1759 0.029 Uiso 1 1 calc R
H22B H 0.3890 1.0964 0.1250 0.029 Uiso 1 1 calc R
H22C H 0.3718 1.0457 0.1550 0.029 Uiso 1 1 calc R
C23 C 0.8003(6) 0.9658(2) 0.05306(18) 0.0139(11) Uani 1 1 d U
C24 C 0.7514(6) 0.9728(2) 0.09506(19) 0.0148(11) Uani 1 1 d .
H24 H 0.6614 0.9882 0.0994 0.018 Uiso 1 1 calc R
C25 C 0.8325(6) 0.9576(2) 0.13137(17) 0.0134(10) Uani 1 1 d .
C26 C 0.9684(6) 0.9356(2) 0.12426(18) 0.0141(11) Uani 1 1 d .
C27 C 1.0199(6) 0.9255(2) 0.08081(18) 0.0138(11) Uani 1 1 d .
C28 C 0.9330(6) 0.9425(2) 0.04593(18) 0.0134(11) Uani 1 1 d .
H28 H 0.9655 0.9380 0.0173 0.016 Uiso 1 1 calc R
C29 C 1.1684(6) 0.9007(2) 0.07126(17) 0.0140(11) Uani 1 1 d .
C30 C 1.2880(6) 0.9410(3) 0.0822(2) 0.0225(13) Uani 1 1 d .
H30A H 1.3800 0.9251 0.0760 0.034 Uiso 1 1 calc R
H30B H 1.2829 0.9503 0.1127 0.034 Uiso 1 1 calc R
H30C H 1.2760 0.9726 0.0646 0.034 Uiso 1 1 calc R
C31 C 1.1823(7) 0.8845(3) 0.0222(2) 0.0256(13) Uani 1 1 d .
H31A H 1.2755 0.8691 0.0171 0.038 Uiso 1 1 calc R
H31B H 1.1704 0.9156 0.0041 0.038 Uiso 1 1 calc R
H31C H 1.1094 0.8586 0.0151 0.038 Uiso 1 1 calc R
C32 C 1.1945(6) 0.8487(3) 0.0977(2) 0.0234(13) Uani 1 1 d .
H32A H 1.2878 0.8346 0.0907 0.035 Uiso 1 1 calc R
H32B H 1.1222 0.8227 0.0902 0.035 Uiso 1 1 calc R
H32C H 1.1895 0.8564 0.1285 0.035 Uiso 1 1 calc R
C33 C 0.7608(6) 0.9683(2) 0.1766(2) 0.0182(12) Uani 1 1 d .
C34 C 0.8489(6) 0.9542(3) 0.21686(18) 0.0210(12) Uani 1 1 d .
H34A H 0.9377 0.9739 0.2163 0.031 Uiso 1 1 calc R
H34B H 0.8690 0.9165 0.2169 0.031 Uiso 1 1 calc R
H34C H 0.7958 0.9634 0.2428 0.031 Uiso 1 1 calc R
C35 C 0.6183(6) 0.9378(3) 0.17872(18) 0.0185(12) Uani 1 1 d .
H35A H 0.5609 0.9466 0.1536 0.028 Uiso 1 1 calc R
H35B H 0.5675 0.9476 0.2049 0.028 Uiso 1 1 calc R
H35C H 0.6370 0.8999 0.1790 0.028 Uiso 1 1 calc R
C36 C 0.7250(6) 1.0297(3) 0.1805(2) 0.0223(13) Uani 1 1 d .
H36A H 0.6684 1.0406 0.1557 0.033 Uiso 1 1 calc R
H36B H 0.8129 1.0499 0.1811 0.033 Uiso 1 1 calc R
H36C H 0.6720 1.0361 0.2070 0.033 Uiso 1 1 calc R
N1 N -0.2705(5) 1.2489(2) 0.21518(16) 0.0193(10) Uani 1 1 d .
N2 N -0.4289(5) 1.3225(2) 0.19926(17) 0.0236(12) Uani 1 1 d .
N3 N 0.7516(5) 1.0992(2) 0.04319(16) 0.0182(10) Uani 1 1 d .
N4 N 0.5505(5) 1.1491(2) 0.07148(16) 0.0169(10) Uani 1 1 d .
O1 O 0.2391(4) 1.16415(17) 0.08039(13) 0.0159(8) Uani 1 1 d D
O2 O 1.0659(4) 0.92667(18) 0.15725(13) 0.0180(8) Uani 1 1 d D
S2 S -0.16573(14) 1.34691(6) 0.22474(4) 0.0171(3) Uani 1 1 d .
S3 S 0.49395(15) 1.05728(5) 0.03089(4) 0.0172(3) Uani 1 1 d .
Sn1 Sn 0.0000 1.276446(18) 0.2500 0.01102(14) Uani 1 2 d S
Sn2 Sn 0.68445(5) 1.0000 0.0000 0.01169(14) Uani 1 2 d S
H1 H 0.328(5) 1.152(3) 0.085(2) 0.014 Uiso 1 1 d D
H20 H 1.051(7) 0.901(2) 0.1775(19) 0.014 Uiso 1 1 d D

loop_
_atom_site_aniso_label
_atom_site_aniso_U_11
_atom_site_aniso_U_22
_atom_site_aniso_U_33
_atom_site_aniso_U_23
_atom_site_aniso_U_13
_atom_site_aniso_U_12
C1 0.011(2) 0.026(3) 0.011(3) 0.006(2) -0.003(2) 0.001(2)
C2 0.013(3) 0.046(4) 0.021(3) 0.001(3) -0.005(2) -0.009(3)
C3 0.025(3) 0.063(5) 0.009(3) -0.003(3) 0.002(2) -0.019(4)
C4 0.038(3) 0.023(3) 0.015(3) 0.000(2) 0.007(3) -0.007(3)
C5 0.012(3) 0.031(3) 0.012(3) 0.008(2) 0.005(2) 0.001(2)
C6 0.014(3) 0.024(3) 0.024(3) 0.007(2) 0.004(2) -0.002(2)
C7 0.023(3) 0.024(3) 0.027(3) -0.002(3) -0.002(3) -0.005(2)
C8 0.030(3) 0.017(3) 0.014(3) -0.003(2) 0.005(3) -0.005(2)
C9 0.013(2) 0.014(2) 0.009(2) -0.0095(19) -0.0019(18) -0.0007(18)
C10 0.011(2) 0.022(3) 0.009(3) 0.004(2) 0.001(2) 0.000(2)
C11 0.010(2) 0.019(3) 0.015(3) 0.006(2) -0.003(2) -0.002(2)
C12 0.005(2) 0.025(3) 0.016(2) 0.002(2) -0.0028(19) -0.002(2)
C13 0.012(2) 0.016(3) 0.013(2) -0.004(2) 0.0039(19) -0.002(2)
C14 0.011(3) 0.011(3) 0.021(3) 0.000(2) -0.005(2) -0.0076(19)
C15 0.013(2) 0.018(3) 0.013(2) 0.001(2) 0.000(2) -0.002(2)
C16 0.030(3) 0.013(3) 0.022(3) 0.009(2) -0.004(2) -0.004(2)
C17 0.033(3) 0.007(3) 0.016(3) 0.001(2) -0.003(2) -0.003(2)
C18 0.019(3) 0.036(4) 0.021(3) 0.009(3) 0.010(2) 0.000(3)
C19 0.016(3) 0.017(3) 0.016(3) 0.002(2) 0.005(2) 0.001(2)
C20 0.028(3) 0.011(2) 0.018(3) 0.004(2) 0.004(2) 0.003(2)
C21 0.022(3) 0.020(3) 0.021(3) -0.005(2) -0.001(2) -0.003(2)
C22 0.020(3) 0.015(3) 0.024(3) 0.005(2) 0.005(2) 0.005(2)
C23 0.018(2) 0.008(2) 0.015(2) 0.0080(19) -0.002(2) -0.0016(19)
C24 0.010(2) 0.020(3) 0.015(3) -0.001(2) 0.0004(19) -0.004(2)
C25 0.015(3) 0.010(2) 0.014(3) 0.001(2) 0.000(2) -0.0023(19)
C26 0.016(3) 0.012(3) 0.015(3) 0.004(2) -0.004(2) -0.0026(20)
C27 0.013(3) 0.013(2) 0.015(3) -0.004(2) 0.000(2) -0.008(2)
C28 0.012(2) 0.017(3) 0.011(2) 0.000(2) 0.001(2) -0.004(2)
C29 0.016(3) 0.012(3) 0.015(3) 0.005(2) 0.002(2) 0.001(2)
C30 0.010(3) 0.034(3) 0.023(3) -0.005(3) 0.000(2) -0.001(2)
C31 0.017(3) 0.035(4) 0.025(3) -0.008(3) 0.000(3) 0.005(3)
C32 0.012(3) 0.029(3) 0.029(3) 0.004(3) 0.001(2) 0.004(2)
C33 0.016(3) 0.023(3) 0.015(3) -0.003(2) 0.005(2) -0.003(2)
C34 0.020(3) 0.031(3) 0.011(3) 0.002(2) 0.002(2) 0.003(2)
C35 0.016(3) 0.030(3) 0.009(3) -0.001(2) -0.001(2) -0.007(2)
C36 0.020(3) 0.027(3) 0.020(3) -0.004(2) 0.001(2) 0.003(2)
N1 0.015(2) 0.025(3) 0.018(2) 0.001(2) 0.0006(19) -0.0097(19)
N2 0.014(2) 0.041(3) 0.016(3) -0.001(2) 0.002(2) 0.003(2)
N3 0.015(2) 0.022(3) 0.018(2) 0.004(2) 0.0013(19) 0.0035(19)
N4 0.020(2) 0.018(2) 0.013(2) -0.0002(19) -0.0004(19) 0.0021(19)
O1 0.0153(19) 0.018(2) 0.014(2) -0.0026(16) 0.0033(15) 0.0025(16)
O2 0.0161(18) 0.025(2) 0.0127(19) 0.0001(16) -0.0050(16) 0.0026(17)
S2 0.0120(6) 0.0189(6) 0.0205(7) 0.0004(5) -0.0037(5) 0.0005(5)
S3 0.0126(6) 0.0203(6) 0.0188(6) -0.0035(5) 0.0010(5) 0.0006(6)
Sn1 0.0103(2) 0.0126(2) 0.0102(2) 0.000 0.00143(18) 0.000
Sn2 0.0101(2) 0.0146(2) 0.0103(2) 0.00149(19) 0.000 0.000

loop_
_atom_type_symbol
_atom_type_description
_atom_type_scat_dispersion_real
_atom_type_scat_dispersion_imag
_atom_type_scat_source
C C 0.0181 0.0091 'International Tables Vol C Tables 4.2.6.8 and 6.1.1.4'
H H 0.0000 0.0000 'International Tables Vol C Tables 4.2.6.8 and 6.1.1.4'
N N 0.0311 0.0180 'International Tables Vol C Tables 4.2.6.8 and 6.1.1.4'
O O 0.0492 0.0322 'International Tables Vol C Tables 4.2.6.8 and 6.1.1.4'
S S 0.3331 0.5567 'International Tables Vol C Tables 4.2.6.8 and 6.1.1.4'
Sn Sn 0.0259 5.4591 'International Tables Vol C Tables 4.2.6.8 and 6.1.1.4'

loop_
_geom_angle_atom_site_label_1
_geom_angle_atom_site_label_2
_geom_angle_atom_site_label_3
_geom_angle
_geom_angle_site_symmetry_1
_geom_angle_site_symmetry_3
N2 C1 N1 127.2(5) . .
N2 C1 S2 116.1(5) . .
N1 C1 S2 116.7(4) . .
N2 C2 C3 123.1(6) . .
N2 C2 H2 118.5 . .
C3 C2 H2 118.5 . .
C2 C3 C4 116.7(6) . .
C2 C3 H3 121.7 . .
C4 C3 H3 121.7 . .
N1 C4 C3 121.9(6) . .
N1 C4 H4 119.0 . .
C3 C4 H4 119.0 . .
N3 C5 N4 127.0(6) . .
N3 C5 S3 116.1(5) . .
N4 C5 S3 117.0(4) . .
N3 C6 C7 122.9(5) . .
N3 C6 H6 118.6 . .
C7 C6 H6 118.6 . .
C6 C7 C8 116.8(6) . .
C6 C7 H7 121.6 . .
C8 C7 H7 121.6 . .
N4 C8 C7 122.6(6) . .
N4 C8 H8 118.7 . .
C7 C8 H8 118.7 . .
C13 C9 C10 118.7(5) . .
C13 C9 Sn1 121.1(4) . .
C10 C9 Sn1 120.2(4) . .
C11 C10 C9 122.5(5) . .
C11 C10 H10 118.8 . .
C9 C10 H10 118.8 . .
C10 C11 C12 116.8(5) . .
C10 C11 C19 120.6(5) . .
C12 C11 C19 122.6(5) . .
O1 C12 C11 120.1(5) . .
O1 C12 C14 118.1(5) . .
C11 C12 C14 121.7(5) . .
C14 C13 C9 122.6(5) . .
C14 C13 H13 118.7 . .
C9 C13 H13 118.7 . .
C13 C14 C12 117.7(5) . .
C13 C14 C15 121.7(5) . .
C12 C14 C15 120.6(5) . .
C16 C15 C18 109.8(5) . .
C16 C15 C17 108.3(5) . .
C18 C15 C17 106.1(5) . .
C16 C15 C14 111.5(4) . .
C18 C15 C14 110.8(5) . .
C17 C15 C14 110.2(4) . .
C15 C16 H16A 109.5 . .
C15 C16 H16B 109.5 . .
H16A C16 H16B 109.5 . .
C15 C16 H16C 109.5 . .
H16A C16 H16C 109.5 . .
H16B C16 H16C 109.5 . .
C15 C17 H17A 109.5 . .
C15 C17 H17B 109.5 . .
H17A C17 H17B 109.5 . .
C15 C17 H17C 109.5 . .
H17A C17 H17C 109.5 . .
H17B C17 H17C 109.5 . .
C15 C18 H18A 109.5 . .
C15 C18 H18B 109.5 . .
H18A C18 H18B 109.5 . .
C15 C18 H18C 109.5 . .
H18A C18 H18C 109.5 . .
H18B C18 H18C 109.5 . .
C21 C19 C22 109.5(5) . .
C21 C19 C20 108.4(5) . .
C22 C19 C20 107.1(5) . .
C21 C19 C11 110.0(5) . .
C22 C19 C11 110.9(5) . .
C20 C19 C11 110.9(4) . .
C19 C20 H20A 109.5 . .
C19 C20 H20B 109.5 . .
H20A C20 H20B 109.5 . .
C19 C20 H20C 109.5 . .
H20A C20 H20C 109.5 . .
H20B C20 H20C 109.5 . .
C19 C21 H21A 109.5 . .
C19 C21 H21B 109.5 . .
H21A C21 H21B 109.5 . .
C19 C21 H21C 109.5 . .
H21A C21 H21C 109.5 . .
H21B C21 H21C 109.5 . .
C19 C22 H22A 109.5 . .
C19 C22 H22B 109.5 . .
H22A C22 H22B 109.5 . .
C19 C22 H22C 109.5 . .
H22A C22 H22C 109.5 . .
H22B C22 H22C 109.5 . .
C24 C23 C28 119.8(5) . .
C24 C23 Sn2 119.5(4) . .
C28 C23 Sn2 120.2(4) . .
C23 C24 C25 121.9(5) . .
C23 C24 H24 119.0 . .
C25 C24 H24 119.0 . .
C24 C25 C26 118.3(5) . .
C24 C25 C33 115.3(5) . .
C26 C25 C33 126.4(5) . .
O2 C26 C25 123.2(5) . .
O2 C26 C27 115.4(5) . .
C25 C26 C27 121.1(5) . .
C28 C27 C26 117.2(5) . .
C28 C27 C29 119.6(5) . .
C26 C27 C29 123.1(5) . .
C23 C28 C27 121.5(5) . .
C23 C28 H28 119.2 . .
C27 C28 H28 119.2 . .
C30 C29 C27 110.2(4) . .
C30 C29 C32 108.9(5) . .
C27 C29 C32 112.3(4) . .
C30 C29 C31 108.6(5) . .
C27 C29 C31 111.1(4) . .
C32 C29 C31 105.6(5) . .
C29 C30 H30A 109.5 . .
C29 C30 H30B 109.5 . .
H30A C30 H30B 109.5 . .
C29 C30 H30C 109.5 . .
H30A C30 H30C 109.5 . .
H30B C30 H30C 109.5 . .
C29 C31 H31A 109.5 . .
C29 C31 H31B 109.5 . .
H31A C31 H31B 109.5 . .
C29 C31 H31C 109.5 . .
H31A C31 H31C 109.5 . .
H31B C31 H31C 109.5 . .
C29 C32 H32A 109.5 . .
C29 C32 H32B 109.5 . .
H32A C32 H32B 109.5 . .
C29 C32 H32C 109.5 . .
H32A C32 H32C 109.5 . .
H32B C32 H32C 109.5 . .
C34 C33 C35 108.6(5) . .
C34 C33 C25 116.5(5) . .
C35 C33 C25 108.9(5) . .
C34 C33 C36 106.2(5) . .
C35 C33 C36 107.4(5) . .
C25 C33 C36 108.9(5) . .
C33 C34 H34A 109.5 . .
C33 C34 H34B 109.5 . .
H34A C34 H34B 109.5 . .
C33 C34 H34C 109.5 . .
H34A C34 H34C 109.5 . .
H34B C34 H34C 109.5 . .
C33 C35 H35A 109.5 . .
C33 C35 H35B 109.5 . .
H35A C35 H35B 109.5 . .
C33 C35 H35C 109.5 . .
H35A C35 H35C 109.5 . .
H35B C35 H35C 109.5 . .
C33 C36 H36A 109.5 . .
C33 C36 H36B 109.5 . .
H36A C36 H36B 109.5 . .
C33 C36 H36C 109.5 . .
H36A C36 H36C 109.5 . .
H36B C36 H36C 109.5 . .
C4 N1 C1 116.5(5) . .
C1 N2 C2 114.5(6) . .
C5 N3 C6 115.2(5) . .
C8 N4 C5 115.5(5) . .
C12 O1 H1 109(4) . .
C26 O2 H20 121(4) . .
C1 S2 Sn1 93.53(19) . .
C5 S3 Sn2 95.6(2) . .
C9 Sn1 C9 127.2(3) 3 .
C9 Sn1 S2 106.45(16) 3 3
C9 Sn1 S2 110.61(15) . 3
C9 Sn1 S2 110.61(14) 3 .
C9 Sn1 S2 106.45(16) . .
S2 Sn1 S2 88.81(6) 3 .
C23 Sn2 C23 119.0(3) 4_575 .
C23 Sn2 S3 107.87(16) 4_575 4_575
C23 Sn2 S3 114.99(14) . 4_575
C23 Sn2 S3 114.99(14) 4_575 .
C23 Sn2 S3 107.87(16) . .
S3 Sn2 S3 88.07(7) 4_575 .

loop_
_geom_bond_atom_site_label_1
_geom_bond_atom_site_label_2
_geom_bond_distance
_geom_bond_site_symmetry_2
C1 N2 1.340(8) .
C1 N1 1.342(8) .
C1 S2 1.758(6) .
C2 N2 1.345(8) .
C2 C3 1.381(11) .
C2 H2 0.9300 .
C3 C4 1.396(10) .
C3 H3 0.9300 .
C4 N1 1.319(8) .
C4 H4 0.9300 .
C5 N3 1.342(8) .
C5 N4 1.347(8) .
C5 S3 1.760(6) .
C6 N3 1.351(8) .
C6 C7 1.372(9) .
C6 H6 0.9300 .
C7 C8 1.390(10) .
C7 H7 0.9300 .
C8 N4 1.338(8) .
C8 H8 0.9300 .
C9 C13 1.391(8) .
C9 C10 1.405(8) .
C9 Sn1 2.117(5) .
C10 C11 1.402(8) .
C10 H10 0.9300 .
C11 C12 1.426(8) .
C11 C19 1.548(8) .
C12 O1 1.370(7) .
C12 C14 1.434(8) .
C13 C14 1.385(8) .
C13 H13 0.9300 .
C14 C15 1.549(7) .
C15 C16 1.524(8) .
C15 C18 1.534(7) .
C15 C17 1.538(8) .
C16 H16A 0.9600 .
C16 H16B 0.9600 .
C16 H16C 0.9600 .
C17 H17A 0.9600 .
C17 H17B 0.9600 .
C17 H17C 0.9600 .
C18 H18A 0.9600 .
C18 H18B 0.9600 .
C18 H18C 0.9600 .
C19 C21 1.521(8) .
C19 C22 1.530(8) .
C19 C20 1.531(7) .
C20 H20A 0.9600 .
C20 H20B 0.9600 .
C20 H20C 0.9600 .
C21 H21A 0.9600 .
C21 H21B 0.9600 .
C21 H21C 0.9600 .
C22 H22A 0.9600 .
C22 H22B 0.9600 .
C22 H22C 0.9600 .
C23 C24 1.371(8) .
C23 C28 1.381(8) .
C23 Sn2 2.123(5) .
C24 C25 1.392(8) .
C24 H24 0.9300 .
C25 C26 1.395(8) .
C25 C33 1.556(8) .
C26 O2 1.372(7) .
C26 C27 1.431(8) .
C27 C28 1.402(8) .
C27 C29 1.541(8) .
C28 H28 0.9300 .
C29 C30 1.536(8) .
C29 C32 1.546(8) .
C29 C31 1.556(8) .
C30 H30A 0.9600 .
C30 H30B 0.9600 .
C30 H30C 0.9600 .
C31 H31A 0.9600 .
C31 H31B 0.9600 .
C31 H31C 0.9600 .
C32 H32A 0.9600 .
C32 H32B 0.9600 .
C32 H32C 0.9600 .
C33 C34 1.517(8) .
C33 C35 1.529(8) .
C33 C36 1.573(8) .
C34 H34A 0.9600 .
C34 H34B 0.9600 .
C34 H34C 0.9600 .
C35 H35A 0.9600 .
C35 H35B 0.9600 .
C35 H35C 0.9600 .
C36 H36A 0.9600 .
C36 H36B 0.9600 .
C36 H36C 0.9600 .
O1 H1 0.89(4) .
O2 H20 0.90(4) .
S2 Sn1 2.4616(13) .
S3 Sn2 2.4630(14) .
Sn1 C9 2.117(5) 3
Sn1 S2 2.4615(14) 3
Sn2 C23 2.123(5) 4_575
Sn2 S3 2.4629(14) 4_575
